data_7242465
loop_
_publ_author_name
'Hasuo, Naohiro'
'Takahashi, Kiyonori'
'Hisaki, Ichiro'
'Kokado, Kenta'
'Nakamura, Takayoshi'

_publ_section_title
;
 Molecular motion of halogenated ethylammonium/[18]crown-6 supramolecular
 ions in nickel dithiolate magnetic crystals
;
_journal_issue 14
_journal_name_full CrystEngComm
_journal_page_first 2756
_journal_page_last 2763
_journal_paper_doi 10.1039/D1CE00253H
_journal_volume 23
_journal_year 2021
_chemical_formula_moiety 'C6 Ni S10, C12 H24 O6, C2 H7 F N'
_chemical_formula_sum 'C20 H31 F N Ni O6 S10'
_chemical_formula_weight 779.77
_space_group_crystal_system triclinic
_space_group_IT_number 2
_space_group_name_Hall '-P 1'
_space_group_name_H-M_alt 'P -1'
_atom_sites_solution_hydrogens geom
_atom_sites_solution_primary dual
_audit_creation_date 2020-11-11
_audit_creation_method
;
Olex2 1.3-ac4
(compiled 2019.10.09 svn.r3662 for Rigaku Oxford Diffraction, GUI svn.r5959)
;
_audit_update_record
;
2020-12-31 deposited with the CCDC.	2021-03-19 downloaded from the CCDC.
;
_cell_angle_alpha 70.974(3)
_cell_angle_beta 79.852(2)
_cell_angle_gamma 80.316(2)
_cell_formula_units_Z 2
_cell_length_a 10.4363(3)
_cell_length_b 12.6370(4)
_cell_length_c 12.9511(4)
_cell_measurement_reflns_used 10622
_cell_measurement_temperature 213
_cell_measurement_theta_max 30.4190
_cell_measurement_theta_min 2.0090
_cell_volume 1578.17(9)
_computing_cell_refinement 'CrysAlisPro 1.171.41.63a (Rigaku OD, 2020)'
_computing_data_collection 'CrysAlisPro 1.171.41.63a (Rigaku OD, 2020)'
_computing_data_reduction 'CrysAlisPro 1.171.41.63a (Rigaku OD, 2020)'
_computing_molecular_graphics 'Olex2 1.3-ac4 (Dolomanov et al., 2009)'
_computing_publication_material 'Olex2 1.3-ac4 (Dolomanov et al., 2009)'
_computing_structure_refinement 'ShelXL 2018/3 (Sheldrick, 2015)'
_computing_structure_solution 'SHELXT 2018/2 (Sheldrick, 2018)'
_diffrn_ambient_temperature 213
_diffrn_detector 'Hybrid Pixel Array Detector'
_diffrn_detector_area_resol_mean 10.0000
_diffrn_detector_type HyPix
_diffrn_measured_fraction_theta_full 1.000
_diffrn_measured_fraction_theta_max 0.794
_diffrn_measurement_details
;
List of Runs (angles in degrees, time in seconds):

  # Type    Start    End  Width  t~exp~   \w     \q     \k     \f   Frames
#--------------------------------------------------------------------------
  1  \w     -1.00  78.00   0.50    0.25    --    5.18  57.00 -90.00  158
  2  \w     -6.00  78.00   0.50    0.25    --    5.18  37.00  60.00  168
  3  \w     -4.00  52.00   0.50    0.25    --    5.18  57.00 150.00  112
  4  \w    -18.00  33.00   0.50    0.25    --    5.18 -99.00 -60.00  102
  5  \w    -17.00  32.00   0.50    0.25    --    5.18 -99.00 150.00   98
  6  \w     -6.00  20.00   0.50    0.25    --   -5.03 -99.00 120.00   52
;
_diffrn_measurement_device 'four-circle diffractometer'
_diffrn_measurement_device_type 'XtaLAB Synergy R, HyPix'
_diffrn_measurement_method '\w scans'
_diffrn_measurement_specimen_support 'Mitegen 50um'
_diffrn_orient_matrix_type 'CrysAlisPro convention (1999,Acta A55,543-557)'
_diffrn_orient_matrix_UB_11 -0.0025160000
_diffrn_orient_matrix_UB_12 0.0549778000
_diffrn_orient_matrix_UB_13 0.0040279000
_diffrn_orient_matrix_UB_21 -0.0105065000
_diffrn_orient_matrix_UB_22 -0.0219124000
_diffrn_orient_matrix_UB_23 0.0582751000
_diffrn_orient_matrix_UB_31 0.0686951000
_diffrn_orient_matrix_UB_32 -0.0085436000
_diffrn_orient_matrix_UB_33 0.0013577000
_diffrn_radiation_collimation 0.3
_diffrn_radiation_monochromator mirror
_diffrn_radiation_probe x-ray
_diffrn_radiation_type 'Mo K\a'
_diffrn_radiation_wavelength 0.71073
_diffrn_reflns_av_R_equivalents 0.0365
_diffrn_reflns_av_unetI/netI 0.0441
_diffrn_reflns_Laue_measured_fraction_full 1.000
_diffrn_reflns_Laue_measured_fraction_max 0.794
_diffrn_reflns_limit_h_max 11
_diffrn_reflns_limit_h_min -14
_diffrn_reflns_limit_k_max 17
_diffrn_reflns_limit_k_min -17
_diffrn_reflns_limit_l_max 18
_diffrn_reflns_limit_l_min -18
_diffrn_reflns_number 19305
_diffrn_reflns_point_group_measured_fraction_full 1.000
_diffrn_reflns_point_group_measured_fraction_max 0.794
_diffrn_reflns_theta_full 25.242
_diffrn_reflns_theta_max 30.750
_diffrn_reflns_theta_min 1.997
_diffrn_source 'micro-focus sealed X-ray tube'
_diffrn_source_current 24.0
_diffrn_source_power 1.2
_diffrn_source_target Mo
_diffrn_source_type 'Mova (Mo) X-ray Source'
_diffrn_source_voltage 50.0
_exptl_absorpt_coefficient_mu 1.319
_exptl_absorpt_correction_T_max 1.00000
_exptl_absorpt_correction_T_min 0.60134
_exptl_absorpt_correction_type multi-scan
_exptl_absorpt_process_details
;
CrysAlisPro 1.171.41.63a (Rigaku Oxford Diffraction, 2020)
Empirical absorption correction using spherical harmonics,
 implemented in SCALE3 ABSPACK scaling algorithm.
;
_exptl_crystal_colour black
_exptl_crystal_colour_primary black
_exptl_crystal_density_diffrn 1.641
_exptl_crystal_description block
_exptl_crystal_F_000 806
_exptl_crystal_size_max 0.507
_exptl_crystal_size_mid 0.211
_exptl_crystal_size_min 0.09
_refine_diff_density_max 0.376
_refine_diff_density_min -0.386
_refine_diff_density_rms 0.063
_refine_ls_extinction_coef 0.0014(4)
_refine_ls_extinction_expression Fc^*^=kFc[1+0.001xFc^2^\l^3^/sin(2\q)]^-1/4^
_refine_ls_extinction_method 'SHELXL-2018/3 (Sheldrick 2018)'
_refine_ls_goodness_of_fit_ref 1.050
_refine_ls_hydrogen_treatment constr
_refine_ls_matrix_type full
_refine_ls_number_parameters 373
_refine_ls_number_reflns 7814
_refine_ls_number_restraints 0
_refine_ls_restrained_S_all 1.050
_refine_ls_R_factor_all 0.0466
_refine_ls_R_factor_gt 0.0336
_refine_ls_shift/su_max 0.001
_refine_ls_shift/su_mean 0.000
_refine_ls_structure_factor_coef Fsqd
_refine_ls_weighting_details 'w=1/[\s^2^(Fo^2^)+(0.0384P)^2^+0.1028P] where P=(Fo^2^+2Fc^2^)/3'
_refine_ls_weighting_scheme calc
_refine_ls_wR_factor_gt 0.0838
_refine_ls_wR_factor_ref 0.0897
_reflns_Friedel_coverage 0.000
_reflns_number_gt 6022
_reflns_number_total 7814
_reflns_threshold_expression 'I > 2\s(I)'
_cod_data_source_file d1ce00253h2.cif
_cod_data_source_block 213k
_cod_depositor_comments 'Adding full bibliography for 7242434--7242480.cif.'
_cod_original_cell_volume 1578.17(8)
_cod_database_code 7242465
_shelx_shelxl_version_number 2018/3
_chemical_oxdiff_formula CHNOFNiS
_chemical_oxdiff_usercomment 20_20200608
_shelx_space_group_comment
;
The symmetry employed for this shelxl refinement is uniquely defined
by the following loop, which should always be used as a source of
symmetry information in preference to the above space-group names.
They are only intended as comments.
;
_shelx_estimated_absorpt_t_max 0.891
_shelx_estimated_absorpt_t_min 0.554
_reflns_odcompleteness_completeness 99.94
_reflns_odcompleteness_iscentric 1
_reflns_odcompleteness_theta 26.32
_olex2_refinement_description
;
1. Fixed Uiso
 At 1.2 times of:
  All C(H,H) groups, All C(H,H,H,H) groups, All N(H,H,H) groups
2. Others
 Sof(H1AA)=Sof(H1AB)=Sof(C2A)=Sof(H2AA)=Sof(H2AB)=Sof(F1)=1-FVAR(1)
 Sof(H1BC)=Sof(H1BD)=Sof(C2)=Sof(H2A)=Sof(H2B)=Sof(F1A)=FVAR(1)
3.a Secondary CH2 refined with riding coordinates:
 C5(H5A,H5B), C7(H7A,H7B), C6(H6A,H6B), C3(H3A,H3B), C4(H4A,H4B), C11(H11A,
 H11B), C8(H8A,H8B), C13(H13A,H13B), C12(H12A,H12B), C14(H14A,H14B), C1(H1BC,
 H1BD), C1(H1AA,H1AB), C9(H9A,H9B), C10(H10A,H10B), C2(H2A,H2B), C2A(H2AA,H2AB)
3.b Idealised Me refined as rotating group:
 N1(H1A,H1B,H1C)
;
_olex2_exptl_crystal_mounting_method loop
_olex2_submission_special_instructions 'No special instructions were received'
_oxdiff_exptl_absorpt_empirical_details
;
Empirical correction (ABSPACK) includes:
- Absorption correction using spherical harmonics
- Frame scaling
;
_oxdiff_exptl_absorpt_empirical_full_max 2.032
_oxdiff_exptl_absorpt_empirical_full_min 0.703

loop_
_space_group_symop_operation_xyz
'x, y, z'
'-x, -y, -z'

loop_
_atom_site_label
_atom_site_type_symbol
_atom_site_fract_x
_atom_site_fract_y
_atom_site_fract_z
_atom_site_U_iso_or_equiv
_atom_site_adp_type
_atom_site_occupancy
_atom_site_site_symmetry_order
_atom_site_calc_flag
_atom_site_refinement_flags_posn
_atom_site_refinement_flags_adp
_atom_site_refinement_flags_occupancy
_atom_site_disorder_assembly
_atom_site_disorder_group
Ni1 Ni 0.16370(2) 0.40564(2) 0.49070(2) 0.02730(8) Uani 1 1 d . . . . .
S2 S -0.07913(4) 0.26639(4) 0.29615(4) 0.03088(11) Uani 1 1 d . . . . .
S4 S 0.00770(4) 0.31387(4) 0.48674(4) 0.03098(11) Uani 1 1 d . . . . .
S6 S 0.10088(5) 0.36913(4) 0.66583(4) 0.03286(12) Uani 1 1 d . . . . .
S5 S 0.22951(5) 0.44022(4) 0.31598(4) 0.03345(12) Uani 1 1 d . . . . .
S8 S 0.19684(5) 0.43712(4) 0.84089(4) 0.03429(12) Uani 1 1 d . . . . .
S3 S 0.12889(5) 0.37612(5) 0.14061(4) 0.03632(12) Uani 1 1 d . . . . .
S9 S 0.40148(5) 0.55176(5) 0.68444(5) 0.03747(13) Uani 1 1 d . . . . .
S7 S 0.31493(5) 0.50211(4) 0.49438(4) 0.03533(12) Uani 1 1 d . . . . .
S10 S 0.37608(6) 0.54823(5) 0.91689(5) 0.04585(15) Uani 1 1 d . . . . .
S1 S -0.04968(6) 0.26424(5) 0.06419(5) 0.04627(15) Uani 1 1 d . . . . .
O2 O 0.16770(12) 0.89551(11) 0.28538(12) 0.0360(3) Uani 1 1 d . . . . .
O3 O 0.26715(13) 1.06499(12) 0.32927(12) 0.0380(3) Uani 1 1 d . . . . .
N1 N 0.44595(14) 0.89061(13) 0.25305(13) 0.0300(3) Uani 1 1 d . . . . .
H1A H 0.402543 0.876822 0.205487 0.036 Uiso 1 1 calc R U . . .
H1B H 0.515946 0.925889 0.215831 0.036 Uiso 1 1 calc R U . . .
H1C H 0.392389 0.934694 0.288848 0.036 Uiso 1 1 calc R U . . .
O5 O 0.68786(13) 0.97933(12) 0.13939(13) 0.0428(4) Uani 1 1 d . . . . .
O1 O 0.31699(13) 0.80811(11) 0.12225(12) 0.0383(3) Uani 1 1 d . . . . .
O6 O 0.59003(14) 0.81704(13) 0.07825(12) 0.0418(3) Uani 1 1 d . . . . .
O4 O 0.54228(13) 1.07217(12) 0.29675(13) 0.0421(4) Uani 1 1 d . . . . .
C16 C 0.02443(17) 0.32438(15) 0.34985(16) 0.0278(4) Uani 1 1 d . . . . .
C18 C 0.20529(18) 0.43595(15) 0.70545(16) 0.0286(4) Uani 1 1 d . . . . .
C19 C 0.29917(17) 0.49205(16) 0.63138(17) 0.0298(4) Uani 1 1 d . . . . .
C17 C 0.12107(17) 0.37737(16) 0.27598(16) 0.0294(4) Uani 1 1 d . . . . .
C20 C 0.32634(18) 0.51520(16) 0.81926(17) 0.0324(4) Uani 1 1 d . . . . .
C15 C -0.00152(18) 0.30000(17) 0.16170(17) 0.0332(4) Uani 1 1 d . . . . .
C5 C 0.08482(19) 0.98152(18) 0.3213(2) 0.0409(5) Uani 1 1 d . . . . .
H5A H 0.002675 0.953276 0.361835 0.049 Uiso 1 1 calc R U . . .
H5B H 0.063847 1.046203 0.257549 0.049 Uiso 1 1 calc R U . . .
C7 C 0.3317(2) 1.11473(18) 0.38769(19) 0.0415(5) Uani 1 1 d . . . . .
H7A H 0.359912 1.057508 0.454057 0.050 Uiso 1 1 calc R U . . .
H7B H 0.271644 1.174174 0.410007 0.050 Uiso 1 1 calc R U . . .
C6 C 0.15405(19) 1.01670(19) 0.39402(19) 0.0405(5) Uani 1 1 d . . . . .
H6A H 0.096135 1.072053 0.424229 0.049 Uiso 1 1 calc R U . . .
H6B H 0.179828 0.951299 0.455456 0.049 Uiso 1 1 calc R U . . .
C3 C 0.1996(2) 0.76512(17) 0.1847(2) 0.0416(5) Uani 1 1 d . . . . .
H3A H 0.220062 0.705209 0.252022 0.050 Uiso 1 1 calc R U . . .
H3B H 0.157291 0.733534 0.141414 0.050 Uiso 1 1 calc R U . . .
C4 C 0.11016(19) 0.85970(18) 0.2132(2) 0.0394(5) Uani 1 1 d . . . . .
H4A H 0.096294 0.922431 0.146147 0.047 Uiso 1 1 calc R U . . .
H4B H 0.024948 0.834472 0.248859 0.047 Uiso 1 1 calc R U . . .
C11 C 0.7706(2) 0.9023(2) 0.0901(2) 0.0493(6) Uani 1 1 d . . . . .
H11A H 0.797971 0.833263 0.147267 0.059 Uiso 1 1 calc R U . . .
H11B H 0.849244 0.936005 0.048158 0.059 Uiso 1 1 calc R U . . .
C8 C 0.4482(2) 1.16329(18) 0.3127(2) 0.0427(5) Uani 1 1 d . . . . .
H8A H 0.421854 1.211997 0.241838 0.051 Uiso 1 1 calc R U . . .
H8B H 0.486136 1.208596 0.345586 0.051 Uiso 1 1 calc R U . . .
C13 C 0.5198(2) 0.7796(2) 0.0137(2) 0.0485(6) Uani 1 1 d . . . . .
H13A H 0.577728 0.725598 -0.018272 0.058 Uiso 1 1 calc R U . . .
H13B H 0.488985 0.843899 -0.046560 0.058 Uiso 1 1 calc R U . . .
C12 C 0.6966(2) 0.8749(2) 0.0153(2) 0.0501(6) Uani 1 1 d . . . . .
H12A H 0.664086 0.944543 -0.038720 0.060 Uiso 1 1 calc R U . . .
H12B H 0.754725 0.827744 -0.024703 0.060 Uiso 1 1 calc R U . . .
C14 C 0.4060(2) 0.72518(19) 0.0856(2) 0.0480(6) Uani 1 1 d . . . . .
H14A H 0.362130 0.692420 0.044352 0.058 Uiso 1 1 calc R U . . .
H14B H 0.436103 0.664563 0.149052 0.058 Uiso 1 1 calc R U . . .
C1 C 0.4903(3) 0.7828(2) 0.3336(2) 0.0532(6) Uani 1 1 d . . . . .
H1BC H 0.424450 0.730970 0.348739 0.064 Uiso 0.714(7) 1 calc R U P A 2
H1BD H 0.572012 0.749164 0.300399 0.064 Uiso 0.714(7) 1 calc R U P A 2
H1AA H 0.486701 0.720987 0.304517 0.064 Uiso 0.286(7) 1 calc R U P A 1
H1AB H 0.582055 0.782966 0.341264 0.064 Uiso 0.286(7) 1 calc R U P A 1
C9 C 0.6645(2) 1.1093(2) 0.2405(2) 0.0505(6) Uani 1 1 d . . . . .
H9A H 0.706910 1.135587 0.287838 0.061 Uiso 1 1 calc R U . . .
H9B H 0.650261 1.172039 0.173546 0.061 Uiso 1 1 calc R U . . .
C10 C 0.7501(2) 1.0128(2) 0.2112(2) 0.0497(6) Uani 1 1 d . . . . .
H10A H 0.835978 1.035973 0.174624 0.060 Uiso 1 1 calc R U . . .
H10B H 0.763356 0.949618 0.278008 0.060 Uiso 1 1 calc R U . . .
C2 C 0.5122(4) 0.7932(3) 0.4364(3) 0.0498(12) Uani 0.714(7) 1 d . . P A 2
H2A H 0.562119 0.856196 0.424619 0.060 Uiso 0.714(7) 1 calc R U P A 2
H2B H 0.557930 0.723638 0.481037 0.060 Uiso 0.714(7) 1 calc R U P A 2
C2A C 0.4173(10) 0.7621(7) 0.4368(7) 0.049(3) Uani 0.286(7) 1 d . . P A 1
H2AA H 0.328403 0.752089 0.430068 0.059 Uiso 0.286(7) 1 calc R U P A 1
H2AB H 0.455653 0.690744 0.484869 0.059 Uiso 0.286(7) 1 calc R U P A 1
F1A F 0.4084(6) 0.8443(5) 0.4878(5) 0.0678(15) Uani 0.714(7) 1 d . . P A 1
F1 F 0.3716(13) 0.8157(13) 0.4891(13) 0.058(3) Uani 0.286(7) 1 d . . P A 2

loop_
_atom_site_aniso_label
_atom_site_aniso_U_11
_atom_site_aniso_U_22
_atom_site_aniso_U_33
_atom_site_aniso_U_23
_atom_site_aniso_U_13
_atom_site_aniso_U_12
Ni1 0.02815(13) 0.02629(13) 0.03017(15) -0.01176(11) -0.00415(10) -0.00391(10)
S2 0.0290(2) 0.0322(2) 0.0348(3) -0.0128(2) -0.0044(2) -0.00729(19)
S4 0.0322(2) 0.0332(2) 0.0295(3) -0.0110(2) -0.00175(19) -0.00865(19)
S6 0.0379(3) 0.0320(2) 0.0314(3) -0.0094(2) -0.0040(2) -0.0130(2)
S5 0.0345(2) 0.0371(3) 0.0336(3) -0.0143(2) -0.0007(2) -0.0141(2)
S8 0.0427(3) 0.0330(2) 0.0290(3) -0.0100(2) -0.0052(2) -0.0080(2)
S3 0.0353(3) 0.0476(3) 0.0310(3) -0.0171(2) 0.0011(2) -0.0139(2)
S9 0.0302(2) 0.0505(3) 0.0408(3) -0.0245(3) -0.0016(2) -0.0115(2)
S7 0.0334(2) 0.0461(3) 0.0327(3) -0.0189(2) 0.0019(2) -0.0141(2)
S10 0.0549(3) 0.0507(3) 0.0433(3) -0.0252(3) -0.0150(3) -0.0065(3)
S1 0.0463(3) 0.0632(4) 0.0403(3) -0.0252(3) -0.0067(2) -0.0164(3)
O2 0.0294(7) 0.0340(7) 0.0475(9) -0.0163(7) -0.0073(6) -0.0018(5)
O3 0.0381(7) 0.0409(8) 0.0410(9) -0.0204(7) -0.0048(6) -0.0059(6)
N1 0.0303(8) 0.0305(8) 0.0302(9) -0.0110(7) -0.0038(7) -0.0032(6)
O5 0.0281(7) 0.0453(8) 0.0528(10) -0.0127(8) -0.0077(6) -0.0001(6)
O1 0.0427(8) 0.0316(7) 0.0458(9) -0.0184(7) -0.0071(7) -0.0040(6)
O6 0.0413(8) 0.0491(9) 0.0337(8) -0.0163(7) -0.0008(6) 0.0007(7)
O4 0.0381(7) 0.0350(7) 0.0580(10) -0.0173(7) -0.0084(7) -0.0093(6)
C16 0.0277(9) 0.0241(8) 0.0354(11) -0.0129(8) -0.0068(8) -0.0025(7)
C18 0.0319(9) 0.0264(9) 0.0289(10) -0.0107(8) -0.0068(8) 0.0004(7)
C19 0.0267(9) 0.0328(9) 0.0350(11) -0.0167(9) -0.0057(8) -0.0032(7)
C17 0.0302(9) 0.0305(9) 0.0316(10) -0.0148(8) -0.0048(8) -0.0030(7)
C20 0.0321(9) 0.0318(10) 0.0360(11) -0.0151(9) -0.0077(8) 0.0024(8)
C15 0.0310(9) 0.0356(10) 0.0358(11) -0.0145(9) -0.0052(8) -0.0035(8)
C5 0.0296(10) 0.0395(11) 0.0529(14) -0.0171(10) -0.0008(9) -0.0012(8)
C7 0.0509(12) 0.0366(11) 0.0452(13) -0.0231(10) -0.0127(10) 0.0007(9)
C6 0.0356(11) 0.0426(12) 0.0413(13) -0.0165(10) -0.0002(9) 0.0033(9)
C3 0.0484(12) 0.0351(11) 0.0480(14) -0.0147(10) -0.0076(10) -0.0176(9)
C4 0.0315(10) 0.0402(11) 0.0501(14) -0.0130(10) -0.0091(9) -0.0116(8)
C11 0.0329(11) 0.0495(13) 0.0528(15) -0.0066(12) 0.0023(10) 0.0033(10)
C8 0.0535(13) 0.0325(10) 0.0511(14) -0.0199(10) -0.0156(11) -0.0059(9)
C13 0.0560(14) 0.0542(14) 0.0402(13) -0.0280(12) -0.0094(11) 0.0110(11)
C12 0.0472(13) 0.0515(13) 0.0422(14) -0.0116(11) 0.0025(10) 0.0059(11)
C14 0.0593(14) 0.0415(12) 0.0528(15) -0.0292(11) -0.0122(12) 0.0034(10)
C1 0.0696(16) 0.0390(12) 0.0425(15) -0.0068(11) -0.0103(12) 0.0086(11)
C9 0.0421(12) 0.0489(13) 0.0680(17) -0.0177(12) -0.0147(11) -0.0178(10)
C10 0.0293(10) 0.0552(14) 0.0635(17) -0.0100(12) -0.0129(11) -0.0113(10)
C2 0.060(3) 0.0428(18) 0.043(2) -0.0083(15) -0.0194(17) 0.0072(17)
C2A 0.065(7) 0.037(4) 0.036(5) 0.001(4) -0.014(4) 0.000(4)
F1A 0.101(4) 0.061(3) 0.0418(19) -0.021(2) -0.027(3) 0.020(2)
F1 0.060(5) 0.069(7) 0.037(4) -0.016(4) 0.004(4) 0.001(4)

loop_
_atom_type_symbol
_atom_type_description
_atom_type_scat_dispersion_real
_atom_type_scat_dispersion_imag
_atom_type_scat_source
C C 0.0033 0.0016 'International Tables Vol C Tables 4.2.6.8 and 6.1.1.4'
H H 0.0000 0.0000 'International Tables Vol C Tables 4.2.6.8 and 6.1.1.4'
F F 0.0171 0.0103 'International Tables Vol C Tables 4.2.6.8 and 6.1.1.4'
N N 0.0061 0.0033 'International Tables Vol C Tables 4.2.6.8 and 6.1.1.4'
Ni Ni 0.3393 1.1124 'International Tables Vol C Tables 4.2.6.8 and 6.1.1.4'
O O 0.0106 0.0060 'International Tables Vol C Tables 4.2.6.8 and 6.1.1.4'
S S 0.1246 0.1234 'International Tables Vol C Tables 4.2.6.8 and 6.1.1.4'

loop_
_geom_angle_atom_site_label_1
_geom_angle_atom_site_label_2
_geom_angle_atom_site_label_3
_geom_angle
_geom_angle_site_symmetry_1
_geom_angle_site_symmetry_3
_geom_angle_publ_flag
S6 Ni1 S4 86.996(19) . . ?
S6 Ni1 S5 179.04(2) . . ?
S6 Ni1 S7 92.77(2) . . ?
S5 Ni1 S4 93.311(19) . . ?
S7 Ni1 S4 178.14(2) . . ?
S7 Ni1 S5 86.947(19) . . ?
C15 S2 C16 97.57(9) . . ?
C16 S4 Ni1 101.76(6) . . ?
C18 S6 Ni1 102.51(7) . . ?
C17 S5 Ni1 101.99(7) . . ?
C20 S8 C18 97.16(9) . . ?
C15 S3 C17 97.39(9) . . ?
C20 S9 C19 97.44(9) . . ?
C19 S7 Ni1 102.38(7) . . ?
C4 O2 C5 112.12(14) . . ?
C6 O3 C7 112.31(16) . . ?
H1A N1 H1B 109.5 . . ?
H1A N1 H1C 109.5 . . ?
H1B N1 H1C 109.5 . . ?
C1 N1 H1A 109.5 . . ?
C1 N1 H1B 109.5 . . ?
C1 N1 H1C 109.5 . . ?
C10 O5 C11 113.38(16) . . ?
C14 O1 C3 112.52(16) . . ?
C12 O6 C13 112.97(18) . . ?
C9 O4 C8 112.04(16) . . ?
S4 C16 S2 122.55(11) . . ?
C17 C16 S2 115.58(15) . . ?
C17 C16 S4 121.86(14) . . ?
S6 C18 S8 122.71(12) . . ?
C19 C18 S6 121.02(15) . . ?
C19 C18 S8 116.26(14) . . ?
S7 C19 S9 122.84(12) . . ?
C18 C19 S9 115.88(15) . . ?
C18 C19 S7 121.28(14) . . ?
S5 C17 S3 122.64(12) . . ?
C16 C17 S5 121.05(15) . . ?
C16 C17 S3 116.31(14) . . ?
S9 C20 S8 113.18(10) . . ?
S10 C20 S8 123.81(13) . . ?
S10 C20 S9 122.99(12) . . ?
S3 C15 S2 113.07(10) . . ?
S1 C15 S2 123.00(12) . . ?
S1 C15 S3 123.92(13) . . ?
O2 C5 H5A 109.9 . . ?
O2 C5 H5B 109.9 . . ?
O2 C5 C6 108.72(15) . . ?
H5A C5 H5B 108.3 . . ?
C6 C5 H5A 109.9 . . ?
C6 C5 H5B 109.9 . . ?
O3 C7 H7A 110.1 . . ?
O3 C7 H7B 110.1 . . ?
O3 C7 C8 108.11(18) . . ?
H7A C7 H7B 108.4 . . ?
C8 C7 H7A 110.1 . . ?
C8 C7 H7B 110.1 . . ?
O3 C6 C5 107.83(18) . . ?
O3 C6 H6A 110.1 . . ?
O3 C6 H6B 110.1 . . ?
C5 C6 H6A 110.1 . . ?
C5 C6 H6B 110.1 . . ?
H6A C6 H6B 108.5 . . ?
O1 C3 H3A 110.0 . . ?
O1 C3 H3B 110.0 . . ?
O1 C3 C4 108.30(16) . . ?
H3A C3 H3B 108.4 . . ?
C4 C3 H3A 110.0 . . ?
C4 C3 H3B 110.0 . . ?
O2 C4 C3 108.76(16) . . ?
O2 C4 H4A 109.9 . . ?
O2 C4 H4B 109.9 . . ?
C3 C4 H4A 109.9 . . ?
C3 C4 H4B 109.9 . . ?
H4A C4 H4B 108.3 . . ?
O5 C11 H11A 109.9 . . ?
O5 C11 H11B 109.9 . . ?
O5 C11 C12 108.78(17) . . ?
H11A C11 H11B 108.3 . . ?
C12 C11 H11A 109.9 . . ?
C12 C11 H11B 109.9 . . ?
O4 C8 C7 108.10(17) . . ?
O4 C8 H8A 110.1 . . ?
O4 C8 H8B 110.1 . . ?
C7 C8 H8A 110.1 . . ?
C7 C8 H8B 110.1 . . ?
H8A C8 H8B 108.4 . . ?
O6 C13 H13A 109.9 . . ?
O6 C13 H13B 109.9 . . ?
O6 C13 C14 109.06(19) . . ?
H13A C13 H13B 108.3 . . ?
C14 C13 H13A 109.9 . . ?
C14 C13 H13B 109.9 . . ?
O6 C12 C11 109.3(2) . . ?
O6 C12 H12A 109.8 . . ?
O6 C12 H12B 109.8 . . ?
C11 C12 H12A 109.8 . . ?
C11 C12 H12B 109.8 . . ?
H12A C12 H12B 108.3 . . ?
O1 C14 C13 108.76(18) . . ?
O1 C14 H14A 109.9 . . ?
O1 C14 H14B 109.9 . . ?
C13 C14 H14A 109.9 . . ?
C13 C14 H14B 109.9 . . ?
H14A C14 H14B 108.3 . . ?
N1 C1 H1BC 108.7 . . ?
N1 C1 H1BD 108.7 . . ?
N1 C1 H1AA 108.7 . . ?
N1 C1 H1AB 108.7 . . ?
H1BC C1 H1BD 107.6 . . ?
H1AA C1 H1AB 107.6 . . ?
C2 C1 N1 114.3(2) . . ?
C2 C1 H1BC 108.7 . . ?
C2 C1 H1BD 108.7 . . ?
C2A C1 N1 114.2(4) . . ?
C2A C1 H1AA 108.7 . . ?
C2A C1 H1AB 108.7 . . ?
O4 C9 H9A 109.9 . . ?
O4 C9 H9B 109.9 . . ?
O4 C9 C10 108.75(18) . . ?
H9A C9 H9B 108.3 . . ?
C10 C9 H9A 109.9 . . ?
C10 C9 H9B 109.9 . . ?
O5 C10 C9 108.48(17) . . ?
O5 C10 H10A 110.0 . . ?
O5 C10 H10B 110.0 . . ?
C9 C10 H10A 110.0 . . ?
C9 C10 H10B 110.0 . . ?
H10A C10 H10B 108.4 . . ?
C1 C2 H2A 111.5 . . ?
C1 C2 H2B 111.5 . . ?
C1 C2 F1 101.2(6) . . ?
H2A C2 H2B 109.4 . . ?
F1 C2 H2A 111.5 . . ?
F1 C2 H2B 111.5 . . ?
C1 C2A H2AA 108.3 . . ?
C1 C2A H2AB 108.3 . . ?
H2AA C2A H2AB 107.4 . . ?
F1A C2A C1 115.9(7) . . ?
F1A C2A H2AA 108.3 . . ?
F1A C2A H2AB 108.3 . . ?

loop_
_geom_bond_atom_site_label_1
_geom_bond_atom_site_label_2
_geom_bond_distance
_geom_bond_site_symmetry_2
_geom_bond_publ_flag
Ni1 S4 2.1683(5) . ?
Ni1 S6 2.1638(6) . ?
Ni1 S5 2.1661(6) . ?
Ni1 S7 2.1658(5) . ?
S2 C16 1.7472(17) . ?
S2 C15 1.733(2) . ?
S4 C16 1.714(2) . ?
S6 C18 1.7184(18) . ?
S5 C17 1.7197(18) . ?
S8 C18 1.7454(19) . ?
S8 C20 1.736(2) . ?
S3 C17 1.7457(19) . ?
S3 C15 1.729(2) . ?
S9 C19 1.7463(17) . ?
S9 C20 1.729(2) . ?
S7 C19 1.717(2) . ?
S10 C20 1.6404(19) . ?
S1 C15 1.6504(19) . ?
O2 C5 1.420(2) . ?
O2 C4 1.416(2) . ?
O3 C7 1.433(2) . ?
O3 C6 1.424(3) . ?
N1 H1A 0.9000 . ?
N1 H1B 0.9000 . ?
N1 H1C 0.9000 . ?
N1 C1 1.480(3) . ?
O5 C11 1.425(3) . ?
O5 C10 1.424(3) . ?
O1 C3 1.428(3) . ?
O1 C14 1.424(2) . ?
O6 C13 1.431(3) . ?
O6 C12 1.415(3) . ?
O4 C8 1.427(2) . ?
O4 C9 1.424(3) . ?
C16 C17 1.360(3) . ?
C18 C19 1.357(3) . ?
C5 H5A 0.9800 . ?
C5 H5B 0.9800 . ?
C5 C6 1.493(3) . ?
C7 H7A 0.9800 . ?
C7 H7B 0.9800 . ?
C7 C8 1.498(3) . ?
C6 H6A 0.9800 . ?
C6 H6B 0.9800 . ?
C3 H3A 0.9800 . ?
C3 H3B 0.9800 . ?
C3 C4 1.492(3) . ?
C4 H4A 0.9800 . ?
C4 H4B 0.9800 . ?
C11 H11A 0.9800 . ?
C11 H11B 0.9800 . ?
C11 C12 1.491(3) . ?
C8 H8A 0.9800 . ?
C8 H8B 0.9800 . ?
C13 H13A 0.9800 . ?
C13 H13B 0.9800 . ?
C13 C14 1.490(3) . ?
C12 H12A 0.9800 . ?
C12 H12B 0.9800 . ?
C14 H14A 0.9800 . ?
C14 H14B 0.9800 . ?
C1 H1BC 0.9800 . ?
C1 H1BD 0.9800 . ?
C1 H1AA 0.9800 . ?
C1 H1AB 0.9800 . ?
C1 C2 1.440(4) . ?
C1 C2A 1.384(10) . ?
C9 H9A 0.9800 . ?
C9 H9B 0.9800 . ?
C9 C10 1.498(3) . ?
C10 H10A 0.9800 . ?
C10 H10B 0.9800 . ?
C2 H2A 0.9800 . ?
C2 H2B 0.9800 . ?
C2 F1 1.527(15) . ?
C2A H2AA 0.9800 . ?
C2A H2AB 0.9800 . ?
C2A F1A 1.385(10) . ?

loop_
_geom_torsion_atom_site_label_1
_geom_torsion_atom_site_label_2
_geom_torsion_atom_site_label_3
_geom_torsion_atom_site_label_4
_geom_torsion
_geom_torsion_site_symmetry_1
_geom_torsion_site_symmetry_2
_geom_torsion_site_symmetry_3
_geom_torsion_site_symmetry_4
_geom_torsion_publ_flag
Ni1 S4 C16 S2 -179.03(9) . . . . ?
Ni1 S4 C16 C17 1.96(17) . . . . ?
Ni1 S6 C18 S8 178.59(9) . . . . ?
Ni1 S6 C18 C19 -0.86(16) . . . . ?
Ni1 S5 C17 S3 -178.79(10) . . . . ?
Ni1 S5 C17 C16 0.49(17) . . . . ?
Ni1 S7 C19 S9 178.04(10) . . . . ?
Ni1 S7 C19 C18 -1.69(17) . . . . ?
S2 C16 C17 S5 179.16(9) . . . . ?
S2 C16 C17 S3 -1.5(2) . . . . ?
S4 C16 C17 S5 -1.8(2) . . . . ?
S4 C16 C17 S3 177.57(9) . . . . ?
S6 C18 C19 S9 -177.93(9) . . . . ?
S6 C18 C19 S7 1.8(2) . . . . ?
S8 C18 C19 S9 2.6(2) . . . . ?
S8 C18 C19 S7 -177.66(10) . . . . ?
O2 C5 C6 O3 64.0(2) . . . . ?
O3 C7 C8 O4 -69.0(2) . . . . ?
N1 C1 C2 F1 72.9(6) . . . . ?
N1 C1 C2A F1A -56.1(8) . . . . ?
O5 C11 C12 O6 -64.9(2) . . . . ?
O1 C3 C4 O2 -66.0(2) . . . . ?
O6 C13 C14 O1 65.2(2) . . . . ?
O4 C9 C10 O5 61.6(3) . . . . ?
C16 S2 C15 S3 -2.77(12) . . . . ?
C16 S2 C15 S1 178.15(13) . . . . ?
C18 S8 C20 S9 -0.99(12) . . . . ?
C18 S8 C20 S10 -179.27(12) . . . . ?
C19 S9 C20 S8 2.09(12) . . . . ?
C19 S9 C20 S10 -179.61(12) . . . . ?
C17 S3 C15 S2 2.12(12) . . . . ?
C17 S3 C15 S1 -178.81(13) . . . . ?
C20 S8 C18 S6 179.57(11) . . . . ?
C20 S8 C18 C19 -0.96(16) . . . . ?
C20 S9 C19 S7 177.41(12) . . . . ?
C20 S9 C19 C18 -2.84(16) . . . . ?
C15 S2 C16 S4 -176.47(11) . . . . ?
C15 S2 C16 C17 2.60(16) . . . . ?
C15 S3 C17 S5 178.93(12) . . . . ?
C15 S3 C17 C16 -0.39(17) . . . . ?
C5 O2 C4 C3 -176.74(18) . . . . ?
C7 O3 C6 C5 172.53(15) . . . . ?
C6 O3 C7 C8 -179.72(16) . . . . ?
C3 O1 C14 C13 175.29(18) . . . . ?
C4 O2 C5 C6 -178.36(18) . . . . ?
C11 O5 C10 C9 169.19(19) . . . . ?
C8 O4 C9 C10 -171.12(18) . . . . ?
C13 O6 C12 C11 -175.30(16) . . . . ?
C12 O6 C13 C14 -177.11(17) . . . . ?
C14 O1 C3 C4 -176.66(17) . . . . ?
C9 O4 C8 C7 -170.90(18) . . . . ?
C10 O5 C11 C12 -178.9(2) . . . . ?
